data_7006883
loop_
_publ_author_name
'MacDougall, Dugald J.'
'Noll, Bruce C.'
'Kennedy, Alan R.'
'Henderson, Kenneth W.'

_publ_section_title
;
 4-Methoxy- and 4-cyano-substituted lithium aryloxides: electronic
 effects of substituents on aggregation.
;
_journal_issue 15
_journal_name_full 'Dalton transactions (Cambridge, England : 2003)'
_journal_page_first 1875
_journal_page_last 1884
_journal_paper_doi 10.1039/b515011f
_journal_year 2006
_chemical_formula_moiety 'C40 H56 Li2 N2 O4, 2(C5 H5 N)'
_chemical_formula_sum 'C50 H66 Li2 N4 O4'
_chemical_formula_weight 800.95
_chemical_name_common 'lithium 2,6-di-t-butyl-4-methoxyphenoxide pyridine'
_space_group_IT_number 2
_symmetry_cell_setting triclinic
_symmetry_Int_Tables_number 2
_symmetry_space_group_name_Hall '-P 1'
_symmetry_space_group_name_H-M 'P -1'
_atom_sites_solution_hydrogens geom
_atom_sites_solution_primary direct
_atom_sites_solution_secondary difmap
_audit_creation_method SHELXL-97
_cell_angle_alpha 79.264(1)
_cell_angle_beta 70.309(1)
_cell_angle_gamma 63.079(1)
_cell_formula_units_Z 1
_cell_length_a 10.0509(4)
_cell_length_b 10.4419(4)
_cell_length_c 12.9636(5)
_cell_measurement_reflns_used 9913
_cell_measurement_temperature 100(2)
_cell_measurement_theta_max 28.291
_cell_measurement_theta_min 2.374
_cell_volume 1141.24(8)
_computing_cell_refinement 'SMART/SAINT (Bruker, 2001)'
_computing_data_collection 'SMART (Bruker, 2001)'
_computing_data_reduction 'SAINT/XPREP (Bruker, 2001; Sheldrick, 2003)'
_computing_molecular_graphics 'XP (Sheldrick, 1998)'
_computing_publication_material 'XCIF (Sheldrick, 2001)'
_computing_structure_refinement 'SHELXL-97 (Sheldrick, 1997)'
_computing_structure_solution 'XS (Sheldrick, 2001)'
_diffrn_ambient_temperature 100(2)
_diffrn_detector_area_resol_mean 8.33
_diffrn_measured_fraction_theta_full 0.996
_diffrn_measured_fraction_theta_max 0.996
_diffrn_measurement_device_type 'Bruker SMART APEX CCD area detector'
_diffrn_measurement_method '\w scans'
_diffrn_radiation_monochromator graphite
_diffrn_radiation_probe x-ray
_diffrn_radiation_type MoK\a
_diffrn_radiation_wavelength 0.71073
_diffrn_reflns_av_R_equivalents 0.0144
_diffrn_reflns_av_sigmaI/netI 0.0194
_diffrn_reflns_limit_h_max 13
_diffrn_reflns_limit_h_min -13
_diffrn_reflns_limit_k_max 13
_diffrn_reflns_limit_k_min -13
_diffrn_reflns_limit_l_max 17
_diffrn_reflns_limit_l_min -17
_diffrn_reflns_number 12254
_diffrn_reflns_theta_full 28.29
_diffrn_reflns_theta_max 28.29
_diffrn_reflns_theta_min 2.19
_diffrn_source 'fine-focus sealed tube'
_diffrn_source_type 'Siemens KFFMO2K-90'
_exptl_absorpt_coefficient_mu 0.073
_exptl_absorpt_correction_T_max 0.9715
_exptl_absorpt_correction_T_min 0.9687
_exptl_absorpt_correction_type multi-scan
_exptl_absorpt_process_details 'Blessing, R. H. (1995) Acta Cryst. A51, 33-38.'
_exptl_crystal_colour colorless
_exptl_crystal_density_diffrn 1.165
_exptl_crystal_density_method 'not measured'
_exptl_crystal_description prism
_exptl_crystal_F_000 432
_exptl_crystal_recrystallization_method 'slow cooling of a pyridine solution from 60 to 20 degrees centigrade '
_exptl_crystal_size_max 0.44
_exptl_crystal_size_mid 0.42
_exptl_crystal_size_min 0.40
_refine_diff_density_max 0.398
_refine_diff_density_min -0.240
_refine_diff_density_rms 0.046
_refine_ls_extinction_method none
_refine_ls_goodness_of_fit_ref 1.026
_refine_ls_hydrogen_treatment constr
_refine_ls_matrix_type full
_refine_ls_number_parameters 278
_refine_ls_number_reflns 5639
_refine_ls_number_restraints 0
_refine_ls_restrained_S_all 1.026
_refine_ls_R_factor_all 0.0422
_refine_ls_R_factor_gt 0.0399
_refine_ls_shift/su_max 0.001
_refine_ls_shift/su_mean 0.000
_refine_ls_structure_factor_coef Fsqd
_refine_ls_weighting_details 'calc w=1/[\s^2^(Fo^2^)+(0.0630P)^2^+0.2788P] where P=(Fo^2^+2Fc^2^)/3'
_refine_ls_weighting_scheme calc
_refine_ls_wR_factor_gt 0.1086
_refine_ls_wR_factor_ref 0.1109
_reflns_number_gt 5224
_reflns_number_total 5639
_reflns_threshold_expression >2sigma(I)
_cod_data_source_file b515011f.txt
_cod_data_source_block kwh0503m
_cod_database_code 7006883

loop_
_symmetry_equiv_pos_as_xyz
'x, y, z'
'-x, -y, -z'

loop_
_atom_site_label
_atom_site_type_symbol
_atom_site_fract_x
_atom_site_fract_y
_atom_site_fract_z
_atom_site_U_iso_or_equiv
_atom_site_adp_type
_atom_site_occupancy
_atom_site_symmetry_multiplicity
_atom_site_calc_flag
_atom_site_refinement_flags
_atom_site_disorder_assembly
_atom_site_disorder_group
Li1 Li 0.62475(18) 0.90676(18) -0.00452(13) 0.0247(3) Uani 1 1 d . . .
O1 O 0.45958(7) 0.98281(6) 0.11469(5) 0.01787(13) Uani 1 1 d . . .
O2 O 0.19554(8) 1.00519(7) 0.56561(5) 0.02315(15) Uani 1 1 d . . .
N1 N 0.84506(9) 0.76455(8) -0.02067(6) 0.02196(16) Uani 1 1 d . . .
N2 N 0.73303(10) 0.45440(9) 0.43088(7) 0.02889(19) Uani 1 1 d . . .
C1 C 0.40112(10) 1.08096(9) 0.28698(7) 0.01693(16) Uani 1 1 d . . .
C2 C 0.39531(9) 0.98558(9) 0.22346(7) 0.01598(16) Uani 1 1 d . . .
C3 C 0.32008(9) 0.89420(9) 0.27904(7) 0.01622(16) Uani 1 1 d . . .
C4 C 0.25449(10) 0.89877(9) 0.39335(7) 0.01759(17) Uani 1 1 d . . .
H4 H 0.2061 0.8364 0.4302 0.021 Uiso 1 1 calc R . .
C5 C 0.25927(10) 0.99272(9) 0.45317(7) 0.01826(17) Uani 1 1 d . . .
C6 C 0.33185(10) 1.08254(9) 0.39989(7) 0.01861(17) Uani 1 1 d . . .
H6 H 0.3343 1.1468 0.4416 0.022 Uiso 1 1 calc R . .
C7 C 0.31141(10) 0.78693(9) 0.21707(7) 0.01760(17) Uani 1 1 d . . .
C8 C 0.22980(11) 0.86329(10) 0.12737(7) 0.02229(18) Uani 1 1 d . . .
H8A H 0.1254 0.9365 0.1603 0.033 Uiso 1 1 calc R . .
H8B H 0.2212 0.7928 0.0925 0.033 Uiso 1 1 calc R . .
H8C H 0.2908 0.9092 0.0722 0.033 Uiso 1 1 calc R . .
C9 C 0.21984(11) 0.70374(10) 0.29304(7) 0.02326(19) Uani 1 1 d . . .
H9A H 0.1129 0.7716 0.3272 0.035 Uiso 1 1 calc R . .
H9B H 0.2702 0.6499 0.3502 0.035 Uiso 1 1 calc R . .
H9C H 0.2181 0.6368 0.2502 0.035 Uiso 1 1 calc R . .
C10 C 0.47665(10) 0.67386(9) 0.16566(7) 0.02120(18) Uani 1 1 d . . .
H10A H 0.4711 0.6099 0.1223 0.032 Uiso 1 1 calc R . .
H10B H 0.5234 0.6174 0.2239 0.032 Uiso 1 1 calc R . .
H10C H 0.5407 0.7222 0.1181 0.032 Uiso 1 1 calc R . .
C11 C 0.48792(10) 1.17721(9) 0.23425(7) 0.01892(17) Uani 1 1 d . . .
C12 C 0.41952(12) 1.28161(10) 0.14575(8) 0.0258(2) Uani 1 1 d . . .
H12A H 0.4394 1.2272 0.0841 0.039 Uiso 1 1 calc R . .
H12B H 0.4686 1.3487 0.1200 0.039 Uiso 1 1 calc R . .
H12C H 0.3069 1.3355 0.1768 0.039 Uiso 1 1 calc R . .
C13 C 0.47677(12) 1.27017(10) 0.31869(8) 0.02412(19) Uani 1 1 d . . .
H13A H 0.3671 1.3323 0.3524 0.036 Uiso 1 1 calc R . .
H13B H 0.5331 1.3297 0.2819 0.036 Uiso 1 1 calc R . .
H13C H 0.5230 1.2078 0.3755 0.036 Uiso 1 1 calc R . .
C14 C 0.66227(11) 1.08194(10) 0.18515(8) 0.02330(19) Uani 1 1 d . . .
H14A H 0.7061 1.0222 0.2437 0.035 Uiso 1 1 calc R . .
H14B H 0.7171 1.1429 0.1493 0.035 Uiso 1 1 calc R . .
H14C H 0.6746 1.0201 0.1311 0.035 Uiso 1 1 calc R . .
C15 C 0.13788(11) 0.90202(10) 0.62311(7) 0.02110(18) Uani 1 1 d . . .
H15A H 0.0467 0.9170 0.6021 0.032 Uiso 1 1 calc R . .
H15B H 0.1081 0.9130 0.7022 0.032 Uiso 1 1 calc R . .
H15C H 0.2192 0.8050 0.6045 0.032 Uiso 1 1 calc R . .
C16 C 0.89277(11) 0.70685(10) 0.06886(8) 0.02346(19) Uani 1 1 d . . .
H16 H 0.8171 0.7262 0.1386 0.028 Uiso 1 1 calc R . .
C17 C 1.04710(12) 0.62032(11) 0.06466(9) 0.0273(2) Uani 1 1 d . . .
H17 H 1.0766 0.5813 0.1300 0.033 Uiso 1 1 calc R . .
C18 C 1.15727(11) 0.59207(11) -0.03676(10) 0.0308(2) Uani 1 1 d . . .
H18 H 1.2642 0.5339 -0.0422 0.037 Uiso 1 1 calc R . .
C19 C 1.10999(12) 0.64958(11) -0.13034(9) 0.0296(2) Uani 1 1 d . . .
H19 H 1.1834 0.6308 -0.2010 0.035 Uiso 1 1 calc R . .
C20 C 0.95316(11) 0.73518(10) -0.11860(8) 0.02493(19) Uani 1 1 d . . .
H20 H 0.9207 0.7749 -0.1828 0.030 Uiso 1 1 calc R . .
C21 C 0.63136(11) 0.58890(11) 0.41529(8) 0.02432(19) Uani 1 1 d . . .
H21 H 0.5259 0.6064 0.4279 0.029 Uiso 1 1 calc R . .
C22 C 0.67125(11) 0.70425(10) 0.38173(8) 0.02423(19) Uani 1 1 d . . .
H22 H 0.5953 0.7977 0.3707 0.029 Uiso 1 1 calc R . .
C23 C 0.82438(12) 0.67998(11) 0.36465(8) 0.02499(19) Uani 1 1 d . . .
H23 H 0.8553 0.7568 0.3426 0.030 Uiso 1 1 calc R . .
C24 C 0.93165(11) 0.54131(11) 0.38039(8) 0.0257(2) Uani 1 1 d . . .
H24 H 1.0376 0.5211 0.3691 0.031 Uiso 1 1 calc R . .
C25 C 0.88079(12) 0.43311(11) 0.41291(9) 0.0283(2) Uani 1 1 d . . .
H25 H 0.9549 0.3383 0.4231 0.034 Uiso 1 1 calc R . .

loop_
_atom_site_aniso_label
_atom_site_aniso_U_11
_atom_site_aniso_U_22
_atom_site_aniso_U_33
_atom_site_aniso_U_23
_atom_site_aniso_U_13
_atom_site_aniso_U_12
Li1 0.0211(7) 0.0263(8) 0.0207(7) 0.0003(6) -0.0053(6) -0.0059(6)
O1 0.0200(3) 0.0197(3) 0.0139(3) 0.0001(2) -0.0038(2) -0.0094(2)
O2 0.0317(4) 0.0247(3) 0.0147(3) -0.0024(2) -0.0008(2) -0.0168(3)
N1 0.0196(4) 0.0208(4) 0.0224(4) 0.0006(3) -0.0052(3) -0.0071(3)
N2 0.0312(4) 0.0259(4) 0.0323(4) 0.0027(3) -0.0094(3) -0.0156(3)
C1 0.0178(4) 0.0157(4) 0.0175(4) 0.0006(3) -0.0056(3) -0.0075(3)
C2 0.0156(4) 0.0160(4) 0.0152(4) 0.0001(3) -0.0049(3) -0.0057(3)
C3 0.0157(4) 0.0160(4) 0.0169(4) -0.0012(3) -0.0049(3) -0.0063(3)
C4 0.0170(4) 0.0181(4) 0.0173(4) -0.0001(3) -0.0034(3) -0.0084(3)
C5 0.0187(4) 0.0193(4) 0.0149(4) -0.0013(3) -0.0030(3) -0.0074(3)
C6 0.0212(4) 0.0174(4) 0.0180(4) -0.0019(3) -0.0053(3) -0.0086(3)
C7 0.0193(4) 0.0181(4) 0.0166(4) -0.0012(3) -0.0041(3) -0.0095(3)
C8 0.0251(4) 0.0238(4) 0.0217(4) -0.0011(3) -0.0099(3) -0.0112(3)
C9 0.0279(4) 0.0253(4) 0.0214(4) -0.0022(3) -0.0036(3) -0.0172(4)
C10 0.0226(4) 0.0181(4) 0.0214(4) -0.0030(3) -0.0043(3) -0.0080(3)
C11 0.0227(4) 0.0189(4) 0.0179(4) 0.0010(3) -0.0061(3) -0.0116(3)
C12 0.0350(5) 0.0224(4) 0.0250(4) 0.0065(3) -0.0131(4) -0.0160(4)
C13 0.0311(5) 0.0234(4) 0.0230(4) -0.0018(3) -0.0062(4) -0.0166(4)
C14 0.0228(4) 0.0272(4) 0.0229(4) -0.0019(3) -0.0045(3) -0.0143(4)
C15 0.0222(4) 0.0245(4) 0.0168(4) 0.0004(3) -0.0027(3) -0.0125(3)
C16 0.0227(4) 0.0234(4) 0.0223(4) -0.0015(3) -0.0057(3) -0.0085(3)
C17 0.0268(5) 0.0243(5) 0.0330(5) -0.0016(4) -0.0151(4) -0.0078(4)
C18 0.0187(4) 0.0262(5) 0.0445(6) -0.0080(4) -0.0087(4) -0.0048(4)
C19 0.0228(4) 0.0275(5) 0.0315(5) -0.0064(4) 0.0022(4) -0.0099(4)
C20 0.0262(5) 0.0230(4) 0.0223(4) 0.0011(3) -0.0043(4) -0.0103(4)
C21 0.0241(4) 0.0291(5) 0.0218(4) -0.0005(3) -0.0065(3) -0.0132(4)
C22 0.0266(5) 0.0226(4) 0.0217(4) -0.0003(3) -0.0072(3) -0.0089(4)
C23 0.0307(5) 0.0258(4) 0.0224(4) 0.0002(3) -0.0068(4) -0.0162(4)
C24 0.0235(4) 0.0311(5) 0.0242(4) 0.0007(4) -0.0072(4) -0.0134(4)
C25 0.0282(5) 0.0235(4) 0.0312(5) 0.0029(4) -0.0102(4) -0.0095(4)

loop_
_atom_type_symbol
_atom_type_description
_atom_type_scat_dispersion_real
_atom_type_scat_dispersion_imag
_atom_type_scat_source
Li Li -0.0003 0.0001 'International Tables Vol C Tables 4.2.6.8 and 6.1.1.4'
O O 0.0106 0.0060 'International Tables Vol C Tables 4.2.6.8 and 6.1.1.4'
N N 0.0061 0.0033 'International Tables Vol C Tables 4.2.6.8 and 6.1.1.4'
C C 0.0033 0.0016 'International Tables Vol C Tables 4.2.6.8 and 6.1.1.4'
H H 0.0000 0.0000 'International Tables Vol C Tables 4.2.6.8 and 6.1.1.4'

loop_
_geom_angle_atom_site_label_1
_geom_angle_atom_site_label_2
_geom_angle_atom_site_label_3
_geom_angle
_geom_angle_site_symmetry_1
_geom_angle_site_symmetry_3
_geom_angle_publ_flag
O1 Li1 O1 99.91(8) . 2_675 ?
O1 Li1 N1 132.58(9) . . ?
O1 Li1 N1 127.10(9) 2_675 . ?
O1 Li1 Li1 50.44(6) . 2_675 ?
O1 Li1 Li1 49.47(6) 2_675 2_675 ?
N1 Li1 Li1 173.76(13) . 2_675 ?
C2 O1 Li1 150.19(7) . . ?
C2 O1 Li1 129.72(7) . 2_675 ?
Li1 O1 Li1 80.09(8) . 2_675 ?
C5 O2 C15 116.37(7) . . ?
C16 N1 C20 117.69(8) . . ?
C16 N1 Li1 119.66(8) . . ?
C20 N1 Li1 122.26(8) . . ?
C21 N2 C25 116.81(9) . . ?
C6 C1 C2 119.24(7) . . ?
C6 C1 C11 118.96(7) . . ?
C2 C1 C11 121.75(7) . . ?
O1 C2 C3 121.03(7) . . ?
O1 C2 C1 120.52(7) . . ?
C3 C2 C1 118.45(7) . . ?
C4 C3 C2 119.80(7) . . ?
C4 C3 C7 118.55(7) . . ?
C2 C3 C7 121.64(7) . . ?
C5 C4 C3 121.01(8) . . ?
C5 C4 H4 119.5 . . ?
C3 C4 H4 119.5 . . ?
C4 C5 O2 124.53(8) . . ?
C4 C5 C6 119.71(8) . . ?
O2 C5 C6 115.76(7) . . ?
C5 C6 C1 121.78(8) . . ?
C5 C6 H6 119.1 . . ?
C1 C6 H6 119.1 . . ?
C9 C7 C8 106.44(7) . . ?
C9 C7 C10 106.48(7) . . ?
C8 C7 C10 109.76(7) . . ?
C9 C7 C3 112.50(7) . . ?
C8 C7 C3 111.68(7) . . ?
C10 C7 C3 109.79(7) . . ?
C7 C8 H8A 109.5 . . ?
C7 C8 H8B 109.5 . . ?
H8A C8 H8B 109.5 . . ?
C7 C8 H8C 109.5 . . ?
H8A C8 H8C 109.5 . . ?
H8B C8 H8C 109.5 . . ?
C7 C9 H9A 109.5 . . ?
C7 C9 H9B 109.5 . . ?
H9A C9 H9B 109.5 . . ?
C7 C9 H9C 109.5 . . ?
H9A C9 H9C 109.5 . . ?
H9B C9 H9C 109.5 . . ?
C7 C10 H10A 109.5 . . ?
C7 C10 H10B 109.5 . . ?
H10A C10 H10B 109.5 . . ?
C7 C10 H10C 109.5 . . ?
H10A C10 H10C 109.5 . . ?
H10B C10 H10C 109.5 . . ?
C12 C11 C13 106.54(7) . . ?
C12 C11 C14 110.55(7) . . ?
C13 C11 C14 106.82(7) . . ?
C12 C11 C1 111.42(7) . . ?
C13 C11 C1 112.06(7) . . ?
C14 C11 C1 109.33(7) . . ?
C11 C12 H12A 109.5 . . ?
C11 C12 H12B 109.5 . . ?
H12A C12 H12B 109.5 . . ?
C11 C12 H12C 109.5 . . ?
H12A C12 H12C 109.5 . . ?
H12B C12 H12C 109.5 . . ?
C11 C13 H13A 109.5 . . ?
C11 C13 H13B 109.5 . . ?
H13A C13 H13B 109.5 . . ?
C11 C13 H13C 109.5 . . ?
H13A C13 H13C 109.5 . . ?
H13B C13 H13C 109.5 . . ?
C11 C14 H14A 109.5 . . ?
C11 C14 H14B 109.5 . . ?
H14A C14 H14B 109.5 . . ?
C11 C14 H14C 109.5 . . ?
H14A C14 H14C 109.5 . . ?
H14B C14 H14C 109.5 . . ?
O2 C15 H15A 109.5 . . ?
O2 C15 H15B 109.5 . . ?
H15A C15 H15B 109.5 . . ?
O2 C15 H15C 109.5 . . ?
H15A C15 H15C 109.5 . . ?
H15B C15 H15C 109.5 . . ?
N1 C16 C17 123.16(9) . . ?
N1 C16 H16 118.4 . . ?
C17 C16 H16 118.4 . . ?
C18 C17 C16 118.48(9) . . ?
C18 C17 H17 120.8 . . ?
C16 C17 H17 120.8 . . ?
C17 C18 C19 119.21(9) . . ?
C17 C18 H18 120.4 . . ?
C19 C18 H18 120.4 . . ?
C18 C19 C20 118.49(9) . . ?
C18 C19 H19 120.8 . . ?
C20 C19 H19 120.8 . . ?
N1 C20 C19 122.96(9) . . ?
N1 C20 H20 118.5 . . ?
C19 C20 H20 118.5 . . ?
N2 C21 C22 123.71(9) . . ?
N2 C21 H21 118.1 . . ?
C22 C21 H21 118.1 . . ?
C23 C22 C21 118.48(9) . . ?
C23 C22 H22 120.8 . . ?
C21 C22 H22 120.8 . . ?
C22 C23 C24 118.72(9) . . ?
C22 C23 H23 120.6 . . ?
C24 C23 H23 120.6 . . ?
C25 C24 C23 118.48(9) . . ?
C25 C24 H24 120.8 . . ?
C23 C24 H24 120.8 . . ?
N2 C25 C24 123.79(9) . . ?
N2 C25 H25 118.1 . . ?
C24 C25 H25 118.1 . . ?

loop_
_geom_bond_atom_site_label_1
_geom_bond_atom_site_label_2
_geom_bond_distance
_geom_bond_site_symmetry_2
_geom_bond_publ_flag
Li1 O1 1.8192(17) . ?
Li1 O1 1.8452(17) 2_675 ?
Li1 N1 1.9945(18) . ?
Li1 Li1 2.358(3) 2_675 ?
O1 C2 1.3382(10) . ?
O1 Li1 1.8452(17) 2_675 ?
O2 C5 1.3849(10) . ?
O2 C15 1.4238(10) . ?
N1 C16 1.3391(12) . ?
N1 C20 1.3417(12) . ?
N2 C21 1.3384(13) . ?
N2 C25 1.3404(13) . ?
C1 C6 1.3927(11) . ?
C1 C2 1.4367(11) . ?
C1 C11 1.5409(11) . ?
C2 C3 1.4252(11) . ?
C3 C4 1.4045(11) . ?
C3 C7 1.5422(11) . ?
C4 C5 1.3847(12) . ?
C4 H4 0.9500 . ?
C5 C6 1.3883(12) . ?
C6 H6 0.9500 . ?
C7 C9 1.5382(12) . ?
C7 C8 1.5382(12) . ?
C7 C10 1.5388(12) . ?
C8 H8A 0.9800 . ?
C8 H8B 0.9800 . ?
C8 H8C 0.9800 . ?
C9 H9A 0.9800 . ?
C9 H9B 0.9800 . ?
C9 H9C 0.9800 . ?
C10 H10A 0.9800 . ?
C10 H10B 0.9800 . ?
C10 H10C 0.9800 . ?
C11 C12 1.5375(12) . ?
C11 C13 1.5389(12) . ?
C11 C14 1.5399(13) . ?
C12 H12A 0.9800 . ?
C12 H12B 0.9800 . ?
C12 H12C 0.9800 . ?
C13 H13A 0.9800 . ?
C13 H13B 0.9800 . ?
C13 H13C 0.9800 . ?
C14 H14A 0.9800 . ?
C14 H14B 0.9800 . ?
C14 H14C 0.9800 . ?
C15 H15A 0.9800 . ?
C15 H15B 0.9800 . ?
C15 H15C 0.9800 . ?
C16 C17 1.3848(13) . ?
C16 H16 0.9500 . ?
C17 C18 1.3818(15) . ?
C17 H17 0.9500 . ?
C18 C19 1.3845(16) . ?
C18 H18 0.9500 . ?
C19 C20 1.3856(14) . ?
C19 H19 0.9500 . ?
C20 H20 0.9500 . ?
C21 C22 1.3875(13) . ?
C21 H21 0.9500 . ?
C22 C23 1.3857(14) . ?
C22 H22 0.9500 . ?
C23 C24 1.3875(14) . ?
C23 H23 0.9500 . ?
C24 C25 1.3841(14) . ?
C24 H24 0.9500 . ?
C25 H25 0.9500 . ?

loop_
_geom_torsion_atom_site_label_1
_geom_torsion_atom_site_label_2
_geom_torsion_atom_site_label_3
_geom_torsion_atom_site_label_4
_geom_torsion
_geom_torsion_site_symmetry_1
_geom_torsion_site_symmetry_2
_geom_torsion_site_symmetry_3
_geom_torsion_site_symmetry_4
_geom_torsion_publ_flag
O1 Li1 O1 C2 179.41(13) 2_675 . . . ?
N1 Li1 O1 C2 -7.8(3) . . . . ?
Li1 Li1 O1 C2 179.41(13) 2_675 . . . ?
O1 Li1 O1 Li1 0.0 2_675 . . 2_675 ?
N1 Li1 O1 Li1 172.75(19) . . . 2_675 ?
O1 Li1 N1 C16 0.17(17) . . . . ?
O1 Li1 N1 C16 171.20(10) 2_675 . . . ?
O1 Li1 N1 C20 -172.48(11) . . . . ?
O1 Li1 N1 C20 -1.46(17) 2_675 . . . ?
Li1 O1 C2 C3 -86.47(17) . . . . ?
Li1 O1 C2 C3 92.78(11) 2_675 . . . ?
Li1 O1 C2 C1 93.37(17) . . . . ?
Li1 O1 C2 C1 -87.39(11) 2_675 . . . ?
C6 C1 C2 O1 179.35(7) . . . . ?
C11 C1 C2 O1 -3.24(12) . . . . ?
C6 C1 C2 C3 -0.81(12) . . . . ?
C11 C1 C2 C3 176.60(7) . . . . ?
O1 C2 C3 C4 179.60(7) . . . . ?
C1 C2 C3 C4 -0.23(12) . . . . ?
O1 C2 C3 C7 0.92(12) . . . . ?
C1 C2 C3 C7 -178.91(7) . . . . ?
C2 C3 C4 C5 1.12(13) . . . . ?
C7 C3 C4 C5 179.84(7) . . . . ?
C3 C4 C5 O2 179.06(8) . . . . ?
C3 C4 C5 C6 -0.93(13) . . . . ?
C15 O2 C5 C4 7.49(12) . . . . ?
C15 O2 C5 C6 -172.52(7) . . . . ?
C4 C5 C6 C1 -0.16(13) . . . . ?
O2 C5 C6 C1 179.85(8) . . . . ?
C2 C1 C6 C5 1.03(13) . . . . ?
C11 C1 C6 C5 -176.46(8) . . . . ?
C4 C3 C7 C9 3.36(11) . . . . ?
C2 C3 C7 C9 -177.94(8) . . . . ?
C4 C3 C7 C8 122.99(8) . . . . ?
C2 C3 C7 C8 -58.31(10) . . . . ?
C4 C3 C7 C10 -115.02(8) . . . . ?
C2 C3 C7 C10 63.68(10) . . . . ?
C6 C1 C11 C12 -122.18(9) . . . . ?
C2 C1 C11 C12 60.40(10) . . . . ?
C6 C1 C11 C13 -2.91(11) . . . . ?
C2 C1 C11 C13 179.67(8) . . . . ?
C6 C1 C11 C14 115.33(9) . . . . ?
C2 C1 C11 C14 -62.09(10) . . . . ?
C20 N1 C16 C17 0.55(14) . . . . ?
Li1 N1 C16 C17 -172.43(9) . . . . ?
N1 C16 C17 C18 0.00(15) . . . . ?
C16 C17 C18 C19 -0.64(15) . . . . ?
C17 C18 C19 C20 0.72(15) . . . . ?
C16 N1 C20 C19 -0.47(14) . . . . ?
Li1 N1 C20 C19 172.32(10) . . . . ?
C18 C19 C20 N1 -0.16(15) . . . . ?
C25 N2 C21 C22 0.29(15) . . . . ?
N2 C21 C22 C23 -0.91(15) . . . . ?
C21 C22 C23 C24 0.83(14) . . . . ?
C22 C23 C24 C25 -0.22(14) . . . . ?
C21 N2 C25 C24 0.39(16) . . . . ?
C23 C24 C25 N2 -0.42(16) . . . . ?
